data_7242921
loop_
_publ_author_name
'Visinescu, Diana'
'Alexandru, Maria-Gabriela'
'Dumitrescu, Dan G.'
'Shova, Sergiu'
'Moliner, Nicol\'as'
'Lloret, Francesc'
'Julve, Miguel'

_publ_section_title
;
 Cyanido-bridged {FeIIILnIII} heterobimetallic chains assembled through
 the [FeIII{HB(pz)3}(CN)3]&#x2212; complex as metalloligand: synthesis,
 crystal structure and magnetic properties
;
_journal_issue 26
_journal_name_full CrystEngComm
_journal_page_first 4615
_journal_page_last 4626
_journal_paper_doi 10.1039/D1CE00626F
_journal_volume 23
_journal_year 2021
_chemical_formula_moiety 'C22 H20 B Fe N13 O9 Tb, C2 H3 N'
_chemical_formula_sum 'C24 H23 B Fe N14 O9 Tb'
_chemical_formula_weight 877.14
_space_group_crystal_system monoclinic
_space_group_IT_number 14
_space_group_name_Hall '-P 2ybc'
_space_group_name_H-M_alt 'P 1 21/c 1'
_atom_sites_solution_hydrogens mixed
_audit_creation_date 2021-03-28
_audit_creation_method
;
Olex2 1.3
(compiled 2020.11.12 svn.r5f609507 for OlexSys, GUI svn.r6272)
;
_audit_update_record
;
2021-03-28 deposited with the CCDC.	2021-05-26 downloaded from the CCDC.
;
_cell_angle_alpha 90
_cell_angle_beta 90.93(3)
_cell_angle_gamma 90
_cell_formula_units_Z 4
_cell_length_a 17.221(3)
_cell_length_b 14.199(3)
_cell_length_c 13.197(3)
_cell_measurement_reflns_used 2110
_cell_measurement_temperature 293(2)
_cell_measurement_theta_max 24.860
_cell_measurement_theta_min 2.321
_cell_volume 3226.5(11)
_computing_molecular_graphics 'Olex2 1.3 (Dolomanov et al., 2009)'
_computing_publication_material 'Olex2 1.3 (Dolomanov et al., 2009)'
_computing_structure_refinement 'SHELXL 2018/3 (Sheldrick, 2015)'
_diffrn_ambient_temperature 293(2)
_diffrn_measured_fraction_theta_full 0.963
_diffrn_measured_fraction_theta_max 0.963
_diffrn_measurement_device_type 'Xcalibur, Eos'
_diffrn_measurement_method '\w scans'
_diffrn_radiation_type MoK\a
_diffrn_radiation_wavelength 0.71073
_diffrn_reflns_av_unetI/netI 0.0514
_diffrn_reflns_Laue_measured_fraction_full 0.963
_diffrn_reflns_Laue_measured_fraction_max 0.963
_diffrn_reflns_limit_h_max 20
_diffrn_reflns_limit_h_min -20
_diffrn_reflns_limit_k_max 16
_diffrn_reflns_limit_k_min -16
_diffrn_reflns_limit_l_max 15
_diffrn_reflns_limit_l_min 0
_diffrn_reflns_number 5487
_diffrn_reflns_point_group_measured_fraction_full 0.963
_diffrn_reflns_point_group_measured_fraction_max 0.963
_diffrn_reflns_theta_full 24.624
_diffrn_reflns_theta_max 24.624
_diffrn_reflns_theta_min 1.831
_exptl_absorpt_coefficient_mu 2.595
_exptl_crystal_colour 'clear light red'
_exptl_crystal_colour_lustre clear
_exptl_crystal_colour_modifier light
_exptl_crystal_colour_primary red
_exptl_crystal_density_diffrn 1.806
_exptl_crystal_description prism
_exptl_crystal_F_000 1732
_exptl_crystal_size_max 0.15
_exptl_crystal_size_mid 0.1
_exptl_crystal_size_min 0.05
_refine_diff_density_max 2.006
_refine_diff_density_min -1.693
_refine_diff_density_rms 0.228
_refine_ls_extinction_method none
_refine_ls_goodness_of_fit_ref 1.038
_refine_ls_hydrogen_treatment constr
_refine_ls_matrix_type full
_refine_ls_number_parameters 449
_refine_ls_number_reflns 5487
_refine_ls_number_restraints 6
_refine_ls_restrained_S_all 1.038
_refine_ls_R_factor_all 0.0611
_refine_ls_R_factor_gt 0.0526
_refine_ls_shift/su_max 0.001
_refine_ls_shift/su_mean 0.000
_refine_ls_structure_factor_coef Fsqd
_refine_ls_weighting_details 'w=1/[\s^2^(Fo^2^)+(0.0926P)^2^+23.2828P] where P=(Fo^2^+2Fc^2^)/3'
_refine_ls_weighting_scheme calc
_refine_ls_wR_factor_gt 0.1475
_refine_ls_wR_factor_ref 0.1543
_reflns_Friedel_coverage 0.000
_reflns_number_gt 4805
_reflns_number_total 5487
_reflns_threshold_expression 'I > 2\s(I)'
_cod_data_source_file d1ce00626f2.cif
_cod_data_source_block fetbnno_c2_tw
_cod_depositor_comments 'Adding full bibliography for 7242919--7242922.cif.'
_cod_database_code 7242921
_shelx_shelxl_version_number 2018/3
_shelx_space_group_comment
;
The symmetry employed for this shelxl refinement is uniquely defined
by the following loop, which should always be used as a source of
symmetry information in preference to the above space-group names.
They are only intended as comments.
;
_shelx_estimated_absorpt_t_max 0.881
_shelx_estimated_absorpt_t_min 0.697
_olex2_refinement_description
;
1. Twinned data refinement
 Scales: 0.801(3)
 0.199(3)
2. Fixed Uiso
 At 1.2 times of:
  All B(H) groups, All C(H) groups
 At 1.5 times of:
  All C(H,H,H) groups, All O(H,H) groups
3. Restrained distances
 N14-C23 = N15-C23X
 1.16 with sigma of 0.01
 C23-C24 = C23X-C24X
 1.54 with sigma of 0.01
 N15-C24X
 2.677 with sigma of 0.01
 N11-N15
 3 with sigma of 0.01
4. Uiso/Uaniso restraints and constraints
Uiso(N14) = Uiso(N15)
Uiso(C24) = Uiso(C24X)
Uiso(C23) = Uiso(C23X)
5. Others
 Sof(N14)=Sof(C23)=Sof(C24)=Sof(H24D)=Sof(H24E)=Sof(H24F)=1-FVAR(1)
 Sof(N15)=Sof(C23X)=Sof(C24X)=Sof(H24A)=Sof(H24B)=Sof(H24C)=FVAR(1)
6.a Riding coordinates:
 O3(H3A,H3B)
6.b Ternary CH refined with riding coordinates:
 B019(H019)
6.c Aromatic/amide H refined with riding coordinates:
 C4(H4), C5(H5), C6(H6), C7(H7), C8(H8), C9(H9), C10(H10), C11(H11), C12(H12),
 C13(H13), C14(H14), C15(H15), C16(H16), C19(H19), C20(H20), C21(H21), C22(H22)
6.d Idealised Me refined as rotating group:
 C24X(H24A,H24B,H24C), C24(H24D,H24E,H24F)
;
_olex2_submission_special_instructions 'No special instructions were received'

loop_
_space_group_symop_operation_xyz
'x, y, z'
'-x, y+1/2, -z+1/2'
'-x, -y, -z'
'x, -y-1/2, z-1/2'

loop_
_atom_site_label
_atom_site_type_symbol
_atom_site_fract_x
_atom_site_fract_y
_atom_site_fract_z
_atom_site_U_iso_or_equiv
_atom_site_adp_type
_atom_site_occupancy
_atom_site_site_symmetry_order
_atom_site_calc_flag
_atom_site_refinement_flags_posn
_atom_site_refinement_flags_adp
_atom_site_refinement_flags_occupancy
_atom_site_disorder_assembly
_atom_site_disorder_group
Tb1 Tb -0.71032(2) -0.27339(2) -0.52059(3) 0.01719(15) Uani 1 1 d . . . . .
Fe1 Fe -0.89309(6) -0.45310(7) -0.24346(7) 0.0160(2) Uani 1 1 d . . . . .
O1 O -0.6315(3) -0.2836(4) -0.3690(4) 0.0234(12) Uani 1 1 d . . . . .
O2 O -0.5783(3) -0.2731(4) -0.5680(5) 0.0248(12) Uani 1 1 d . . . . .
O3 O -0.6984(3) -0.2919(5) -0.7013(4) 0.0292(13) Uani 1 1 d . . . . .
H3A H -0.728685 -0.319306 -0.741279 0.044 Uiso 1 1 d R U . . .
H3B H -0.689195 -0.247476 -0.743439 0.044 Uiso 1 1 d R U . . .
O4 O -0.7837(3) -0.4142(4) -0.5932(4) 0.0276(13) Uani 1 1 d . . . . .
O5 O -0.6712(3) -0.4386(4) -0.5223(5) 0.0265(12) Uani 1 1 d . . . . .
O6 O -0.7380(4) -0.5569(5) -0.5854(5) 0.0420(16) Uani 1 1 d . . . . .
O7 O -0.6721(3) -0.1056(4) -0.5201(5) 0.0304(13) Uani 1 1 d . . . . .
O8 O -0.7505(3) -0.1482(4) -0.4020(4) 0.0267(12) Uani 1 1 d . . . . .
O9 O -0.7271(4) 0.0005(5) -0.4248(6) 0.0485(18) Uani 1 1 d . . . . .
N1 N -0.8038(4) -0.3365(5) -0.3994(5) 0.0209(13) Uani 1 1 d . . . . .
N2 N -0.8236(4) -0.3072(5) -0.0952(5) 0.0220(14) Uani 1 1 d . . . . .
N3 N -0.7430(4) -0.5690(6) -0.2223(6) 0.0330(17) Uani 1 1 d . . . . .
N4 N -0.9910(4) -0.3805(4) -0.2511(4) 0.0182(13) Uani 1 1 d . . . . .
N5 N -1.0599(4) -0.4281(5) -0.2531(5) 0.0189(13) Uani 1 1 d . . . . .
N6 N -0.9399(4) -0.5348(4) -0.1404(4) 0.0157(12) Uani 1 1 d . . . . .
N7 N -1.0136(4) -0.5660(5) -0.1537(4) 0.0183(13) Uani 1 1 d . . . . .
N8 N -0.9358(4) -0.5376(5) -0.3480(4) 0.0176(13) Uani 1 1 d . . . . .
N9 N -1.0102(4) -0.5690(4) -0.3425(5) 0.0164(12) Uani 1 1 d . . . . .
N10 N -0.5820(4) -0.3557(5) -0.3629(5) 0.0236(14) Uani 1 1 d . . . . .
N11 N -0.5229(4) -0.2222(4) -0.5233(5) 0.0239(15) Uani 1 1 d D . . . .
N12 N -0.7323(4) -0.4718(5) -0.5673(5) 0.0245(15) Uani 1 1 d . . . . .
N13 N -0.7171(4) -0.0811(5) -0.4477(6) 0.0302(16) Uani 1 1 d . . . . .
C1 C -0.8403(4) -0.3788(5) -0.3425(6) 0.0184(15) Uani 1 1 d . . . . .
C2 C -0.8511(4) -0.3641(6) -0.1475(6) 0.0191(15) Uani 1 1 d . . . . .
C3 C -0.7984(5) -0.5265(5) -0.2310(6) 0.0215(16) Uani 1 1 d . . . . .
C4 C -1.0082(5) -0.2887(6) -0.2546(6) 0.0217(16) Uani 1 1 d . . . . .
H4 H -0.971848 -0.240307 -0.254586 0.026 Uiso 1 1 calc R U . . .
C5 C -1.0872(5) -0.2763(5) -0.2583(6) 0.0233(17) Uani 1 1 d . . . . .
H5 H -1.113802 -0.219349 -0.260786 0.028 Uiso 1 1 calc R U . . .
C6 C -1.1190(5) -0.3651(6) -0.2576(6) 0.0235(16) Uani 1 1 d . . . . .
H6 H -1.171661 -0.379389 -0.259865 0.028 Uiso 1 1 calc R U . . .
C7 C -0.9144(5) -0.5704(5) -0.0517(5) 0.0206(15) Uani 1 1 d . . . . .
H7 H -0.865217 -0.560484 -0.023663 0.025 Uiso 1 1 calc R U . . .
C8 C -0.9720(5) -0.6241(5) -0.0082(6) 0.0233(16) Uani 1 1 d . . . . .
H8 H -0.969433 -0.655967 0.053313 0.028 Uiso 1 1 calc R U . . .
C9 C -1.0335(5) -0.6204(5) -0.0747(6) 0.0210(16) Uani 1 1 d . . . . .
H9 H -1.081051 -0.650407 -0.066770 0.025 Uiso 1 1 calc R U . . .
C10 C -0.9076(4) -0.5708(5) -0.4351(6) 0.0196(15) Uani 1 1 d . . . . .
H10 H -0.857898 -0.559666 -0.458838 0.024 Uiso 1 1 calc R U . . .
C11 C -0.9645(5) -0.6248(5) -0.4848(6) 0.0216(16) Uani 1 1 d . . . . .
H11 H -0.959962 -0.657160 -0.545740 0.026 Uiso 1 1 calc R U . . .
C12 C -1.0282(5) -0.6198(5) -0.4247(6) 0.0192(15) Uani 1 1 d . . . . .
H12 H -1.076228 -0.647203 -0.438717 0.023 Uiso 1 1 calc R U . . .
C13 C -0.5022(5) -0.1397(6) -0.5676(7) 0.0268(17) Uani 1 1 d . . . . .
H13 H -0.528336 -0.119155 -0.625696 0.032 Uiso 1 1 calc R U . . .
C14 C -0.4432(5) -0.0870(6) -0.5270(7) 0.0314(19) Uani 1 1 d . . . . .
H14 H -0.429425 -0.030502 -0.557499 0.038 Uiso 1 1 calc R U . . .
C15 C -0.4040(5) -0.1167(7) -0.4415(7) 0.034(2) Uani 1 1 d . . . . .
H15 H -0.363615 -0.080713 -0.414285 0.041 Uiso 1 1 calc R U . . .
C16 C -0.4248(5) -0.2003(7) -0.3962(7) 0.0302(18) Uani 1 1 d . . . . .
H16 H -0.398716 -0.221197 -0.338199 0.036 Uiso 1 1 calc R U . . .
C17 C -0.4857(5) -0.2532(6) -0.4384(6) 0.0237(16) Uani 1 1 d . . . . .
C18 C -0.5095(5) -0.3458(6) -0.3970(6) 0.0230(16) Uani 1 1 d . . . . .
C19 C -0.4577(5) -0.4226(7) -0.3888(7) 0.035(2) Uani 1 1 d . . . . .
H19 H -0.406792 -0.416578 -0.410404 0.043 Uiso 1 1 calc R U . . .
C20 C -0.4830(6) -0.5062(7) -0.3487(7) 0.038(2) Uani 1 1 d . . . . .
H20 H -0.449292 -0.557221 -0.344141 0.046 Uiso 1 1 calc R U . . .
C21 C -0.5572(5) -0.5148(7) -0.3155(7) 0.034(2) Uani 1 1 d . . . . .
H21 H -0.574133 -0.571698 -0.288835 0.040 Uiso 1 1 calc R U . . .
C22 C -0.6074(5) -0.4388(6) -0.3216(6) 0.0275(18) Uani 1 1 d . . . . .
H22 H -0.657835 -0.443921 -0.297886 0.033 Uiso 1 1 calc R U . . .
B019 B -1.0592(5) -0.5380(6) -0.2513(6) 0.0157(16) Uani 1 1 d . . . . .
H019 H -1.111614 -0.564845 -0.253639 0.019 Uiso 1 1 calc R U . . .
N15 N -0.405(2) -0.271(5) -0.680(3) 0.078(5) Uiso 0.192(18) 1 d D . P A 1
C23X C -0.347(3) -0.269(4) -0.635(5) 0.038(3) Uiso 0.192(18) 1 d D . P A 1
C24X C -0.268(3) -0.246(4) -0.584(5) 0.043(3) Uiso 0.192(18) 1 d D . P A 1
H24A H -0.267004 -0.271485 -0.516438 0.064 Uiso 0.192(18) 1 calc R U P A 1
H24B H -0.261997 -0.178522 -0.580082 0.064 Uiso 0.192(18) 1 calc R U P A 1
H24C H -0.226970 -0.272293 -0.622276 0.064 Uiso 0.192(18) 1 calc R U P A 1
N14 N -0.3670(10) -0.2623(15) -0.6534(15) 0.078(5) Uiso 0.808(18) 1 d D . P A 2
C23 C -0.3098(8) -0.2526(10) -0.6081(10) 0.038(3) Uiso 0.808(18) 1 d D . P A 2
C24 C -0.2381(7) -0.2395(10) -0.5401(11) 0.043(3) Uiso 0.808(18) 1 d D . P A 2
H24D H -0.243820 -0.275805 -0.479339 0.064 Uiso 0.808(18) 1 calc R U P A 2
H24E H -0.232550 -0.174125 -0.522993 0.064 Uiso 0.808(18) 1 calc R U P A 2
H24F H -0.192900 -0.260357 -0.575323 0.064 Uiso 0.808(18) 1 calc R U P A 2

loop_
_atom_site_aniso_label
_atom_site_aniso_U_11
_atom_site_aniso_U_22
_atom_site_aniso_U_33
_atom_site_aniso_U_23
_atom_site_aniso_U_13
_atom_site_aniso_U_12
Tb1 0.0195(2) 0.0157(2) 0.0165(2) 0.00233(13) 0.00289(14) 0.00056(12)
Fe1 0.0219(5) 0.0133(5) 0.0130(5) -0.0002(4) 0.0019(4) -0.0028(4)
O1 0.028(3) 0.028(3) 0.015(3) 0.002(2) 0.004(2) 0.007(2)
O2 0.024(3) 0.023(3) 0.028(3) -0.003(2) 0.003(2) -0.007(2)
O3 0.031(3) 0.036(3) 0.021(3) -0.001(3) 0.004(2) -0.017(3)
O4 0.027(3) 0.034(3) 0.022(3) 0.002(3) 0.002(2) 0.003(3)
O5 0.028(3) 0.021(3) 0.031(3) -0.001(2) 0.000(2) -0.004(2)
O6 0.051(4) 0.026(4) 0.049(4) -0.009(3) 0.003(3) -0.004(3)
O7 0.034(3) 0.018(3) 0.040(3) 0.002(3) 0.011(3) -0.001(2)
O8 0.032(3) 0.023(3) 0.025(3) 0.002(2) 0.006(2) 0.001(2)
O9 0.053(4) 0.024(4) 0.069(5) -0.010(3) 0.018(4) -0.003(3)
N1 0.026(3) 0.016(3) 0.020(3) -0.002(3) 0.006(3) -0.003(3)
N2 0.023(3) 0.025(4) 0.018(3) 0.004(3) 0.000(2) 0.001(3)
N3 0.032(4) 0.031(4) 0.037(4) 0.000(3) 0.004(3) 0.002(3)
N4 0.029(3) 0.015(3) 0.011(3) 0.000(2) 0.003(2) 0.000(2)
N5 0.023(3) 0.017(3) 0.016(3) -0.001(3) 0.003(2) -0.004(2)
N6 0.019(3) 0.016(3) 0.012(3) -0.002(2) 0.002(2) -0.002(2)
N7 0.024(3) 0.019(3) 0.012(3) 0.000(2) 0.003(2) -0.004(3)
N8 0.020(3) 0.020(3) 0.013(3) 0.002(3) 0.003(2) -0.001(3)
N9 0.022(3) 0.010(3) 0.017(3) 0.002(2) 0.005(2) -0.001(2)
N10 0.026(3) 0.022(4) 0.023(3) -0.002(3) 0.000(3) 0.003(3)
N11 0.026(3) 0.021(3) 0.025(4) -0.007(3) 0.006(3) 0.003(3)
N12 0.029(4) 0.021(3) 0.024(3) -0.005(3) 0.008(3) -0.001(3)
N13 0.030(4) 0.025(4) 0.036(4) 0.000(3) 0.003(3) -0.003(3)
C1 0.028(4) 0.009(3) 0.019(4) -0.009(3) -0.001(3) 0.003(3)
C2 0.018(4) 0.020(4) 0.019(4) 0.005(3) 0.002(3) -0.005(3)
C3 0.028(4) 0.014(4) 0.023(4) 0.001(3) 0.003(3) -0.001(3)
C4 0.039(5) 0.016(4) 0.011(4) 0.002(3) 0.004(3) -0.003(3)
C5 0.041(5) 0.015(4) 0.014(4) 0.001(3) 0.001(3) 0.005(3)
C6 0.025(4) 0.028(4) 0.018(4) 0.001(3) 0.002(3) 0.004(3)
C7 0.030(4) 0.017(4) 0.014(4) -0.003(3) -0.002(3) 0.004(3)
C8 0.046(5) 0.012(3) 0.012(3) -0.006(3) 0.008(3) -0.003(3)
C9 0.034(4) 0.010(3) 0.020(4) 0.000(3) 0.010(3) -0.004(3)
C10 0.025(4) 0.017(4) 0.016(4) 0.000(3) 0.005(3) -0.001(3)
C11 0.035(4) 0.018(4) 0.012(3) -0.003(3) 0.003(3) 0.000(3)
C12 0.029(4) 0.013(4) 0.015(3) -0.001(3) -0.005(3) -0.001(3)
C13 0.023(4) 0.023(4) 0.035(5) 0.005(4) 0.006(3) 0.000(3)
C14 0.038(5) 0.020(4) 0.036(5) 0.003(4) 0.008(4) 0.000(3)
C15 0.031(4) 0.032(5) 0.040(5) -0.010(4) 0.008(4) -0.008(4)
C16 0.033(5) 0.029(5) 0.029(5) -0.001(4) 0.004(3) 0.002(4)
C17 0.026(4) 0.026(4) 0.019(4) -0.003(3) 0.004(3) 0.001(3)
C18 0.029(4) 0.021(4) 0.019(4) 0.004(3) 0.003(3) 0.003(3)
C19 0.030(5) 0.038(5) 0.039(5) 0.012(4) 0.007(4) 0.009(4)
C20 0.051(6) 0.032(5) 0.032(5) 0.003(4) 0.006(4) 0.021(4)
C21 0.042(5) 0.027(5) 0.032(5) 0.004(4) 0.003(4) 0.002(4)
C22 0.032(4) 0.027(4) 0.023(4) -0.001(3) 0.000(3) -0.006(3)
B019 0.021(4) 0.009(4) 0.017(4) -0.003(3) 0.003(3) -0.002(3)

loop_
_atom_type_symbol
_atom_type_description
_atom_type_scat_dispersion_real
_atom_type_scat_dispersion_imag
_atom_type_scat_source
C C 0.0033 0.0016 'International Tables Vol C Tables 4.2.6.8 and 6.1.1.4'
H H 0.0000 0.0000 'International Tables Vol C Tables 4.2.6.8 and 6.1.1.4'
B B 0.0013 0.0007 'International Tables Vol C Tables 4.2.6.8 and 6.1.1.4'
Fe Fe 0.3555 0.8258 'International Tables Vol C Tables 4.2.6.8 and 6.1.1.4'
N N 0.0063 0.0031 'International Tables Vol C Tables 4.2.6.8 and 6.1.1.4'
O O 0.0112 0.0059 'International Tables Vol C Tables 4.2.6.8 and 6.1.1.4'
Tb Tb -0.0808 4.0723 'International Tables Vol C Tables 4.2.6.8 and 6.1.1.4'

loop_
_geom_angle_atom_site_label_1
_geom_angle_atom_site_label_2
_geom_angle_atom_site_label_3
_geom_angle
_geom_angle_site_symmetry_1
_geom_angle_site_symmetry_3
_geom_angle_publ_flag
O1 Tb1 O3 139.5(2) . . ?
O1 Tb1 O4 122.42(19) . . ?
O1 Tb1 O5 78.32(19) . . ?
O1 Tb1 O7 84.8(2) . . ?
O1 Tb1 O8 71.16(19) . . ?
O1 Tb1 N1 78.7(2) . . ?
O1 Tb1 N2 142.8(2) . 4 ?
O2 Tb1 O1 71.8(2) . . ?
O2 Tb1 O3 69.0(2) . . ?
O2 Tb1 O4 112.03(18) . . ?
O2 Tb1 O5 74.51(18) . . ?
O2 Tb1 O7 75.07(19) . . ?
O2 Tb1 O8 116.45(19) . . ?
O2 Tb1 N1 144.6(2) . . ?
O2 Tb1 N2 130.8(2) . 4 ?
O3 Tb1 O4 65.89(18) . . ?
O3 Tb1 O5 81.8(2) . . ?
O3 Tb1 O7 94.6(2) . . ?
O3 Tb1 O8 137.2(2) . . ?
O3 Tb1 N1 132.2(2) . . ?
O3 Tb1 N2 74.6(2) . 4 ?
O5 Tb1 O4 51.43(19) . . ?
O5 Tb1 O7 148.54(19) . . ?
O5 Tb1 O8 140.92(19) . . ?
O5 Tb1 N1 80.8(2) . . ?
O5 Tb1 N2 131.4(2) . 4 ?
O7 Tb1 O4 152.8(2) . . ?
O7 Tb1 O8 51.91(19) . . ?
O8 Tb1 O4 131.33(19) . . ?
N1 Tb1 O4 68.41(19) . . ?
N1 Tb1 O7 121.8(2) . . ?
N1 Tb1 O8 69.9(2) . . ?
N2 Tb1 O4 80.1(2) 4 . ?
N2 Tb1 O7 76.2(2) 4 . ?
N2 Tb1 O8 72.0(2) 4 . ?
N2 Tb1 N1 84.6(2) 4 . ?
N6 Fe1 N4 89.1(3) . . ?
N8 Fe1 N4 88.5(3) . . ?
N8 Fe1 N6 88.4(2) . . ?
C1 Fe1 N4 95.2(3) . . ?
C1 Fe1 N6 175.7(3) . . ?
C1 Fe1 N8 91.9(3) . . ?
C1 Fe1 C2 84.9(3) . . ?
C1 Fe1 C3 86.9(3) . . ?
C2 Fe1 N4 90.2(3) . . ?
C2 Fe1 N6 94.9(3) . . ?
C2 Fe1 N8 176.4(3) . . ?
C2 Fe1 C3 89.4(3) . . ?
C3 Fe1 N4 177.7(3) . . ?
C3 Fe1 N6 88.7(3) . . ?
C3 Fe1 N8 92.0(3) . . ?
N10 O1 Tb1 116.6(4) . . ?
N11 O2 Tb1 124.8(4) . . ?
Tb1 O3 H3A 128.0 . . ?
Tb1 O3 H3B 125.5 . . ?
H3A O3 H3B 93.1 . . ?
N12 O4 Tb1 93.8(4) . . ?
N12 O5 Tb1 97.6(4) . . ?
N13 O7 Tb1 95.7(4) . . ?
N13 O8 Tb1 96.0(4) . . ?
C1 N1 Tb1 169.0(6) . . ?
C2 N2 Tb1 151.4(6) . 4_556 ?
N5 N4 Fe1 118.9(5) . . ?
C4 N4 Fe1 134.3(6) . . ?
C4 N4 N5 106.8(6) . . ?
N4 N5 B019 119.2(6) . . ?
C6 N5 N4 109.0(6) . . ?
C6 N5 B019 131.8(7) . . ?
N7 N6 Fe1 119.8(5) . . ?
C7 N6 Fe1 133.8(5) . . ?
C7 N6 N7 106.5(6) . . ?
N6 N7 B019 119.1(6) . . ?
C9 N7 N6 109.7(6) . . ?
C9 N7 B019 131.2(7) . . ?
N9 N8 Fe1 120.3(4) . . ?
C10 N8 Fe1 133.0(5) . . ?
C10 N8 N9 106.6(6) . . ?
N8 N9 B019 118.5(6) . . ?
C12 N9 N8 109.9(6) . . ?
C12 N9 B019 131.6(6) . . ?
O1 N10 C18 119.7(7) . . ?
O1 N10 C22 118.4(7) . . ?
C18 N10 C22 121.8(7) . . ?
O2 N11 C13 118.0(7) . . ?
O2 N11 C17 121.1(7) . . ?
C17 N11 C13 120.8(7) . . ?
O4 N12 O5 117.2(6) . . ?
O6 N12 O4 122.2(7) . . ?
O6 N12 O5 120.6(7) . . ?
O8 N13 O7 115.6(7) . . ?
O9 N13 O7 122.2(7) . . ?
O9 N13 O8 122.2(7) . . ?
N1 C1 Fe1 175.3(7) . . ?
N2 C2 Fe1 175.3(6) . . ?
N3 C3 Fe1 179.0(8) . . ?
N4 C4 H4 124.9 . . ?
N4 C4 C5 110.2(7) . . ?
C5 C4 H4 124.9 . . ?
C4 C5 H5 127.0 . . ?
C4 C5 C6 106.0(7) . . ?
C6 C5 H5 127.0 . . ?
N5 C6 C5 107.9(7) . . ?
N5 C6 H6 126.1 . . ?
C5 C6 H6 126.1 . . ?
N6 C7 H7 125.0 . . ?
N6 C7 C8 110.0(7) . . ?
C8 C7 H7 125.0 . . ?
C7 C8 H8 127.3 . . ?
C9 C8 C7 105.4(7) . . ?
C9 C8 H8 127.3 . . ?
N7 C9 C8 108.3(7) . . ?
N7 C9 H9 125.8 . . ?
C8 C9 H9 125.8 . . ?
N8 C10 H10 125.2 . . ?
N8 C10 C11 109.6(7) . . ?
C11 C10 H10 125.2 . . ?
C10 C11 H11 127.4 . . ?
C12 C11 C10 105.2(7) . . ?
C12 C11 H11 127.4 . . ?
N9 C12 C11 108.8(7) . . ?
N9 C12 H12 125.6 . . ?
C11 C12 H12 125.6 . . ?
N11 C13 H13 119.9 . . ?
N11 C13 C14 120.2(8) . . ?
C14 C13 H13 119.9 . . ?
C13 C14 H14 119.7 . . ?
C13 C14 C15 120.5(8) . . ?
C15 C14 H14 119.7 . . ?
C14 C15 H15 120.2 . . ?
C14 C15 C16 119.5(9) . . ?
C16 C15 H15 120.2 . . ?
C15 C16 H16 120.4 . . ?
C15 C16 C17 119.3(9) . . ?
C17 C16 H16 120.4 . . ?
N11 C17 C16 119.7(8) . . ?
N11 C17 C18 117.5(7) . . ?
C16 C17 C18 122.7(8) . . ?
N10 C18 C17 118.7(7) . . ?
N10 C18 C19 118.9(8) . . ?
C19 C18 C17 122.3(8) . . ?
C18 C19 H19 120.3 . . ?
C20 C19 C18 119.5(8) . . ?
C20 C19 H19 120.3 . . ?
C19 C20 H20 119.8 . . ?
C21 C20 C19 120.4(9) . . ?
C21 C20 H20 119.8 . . ?
C20 C21 H21 120.0 . . ?
C20 C21 C22 120.0(9) . . ?
C22 C21 H21 120.0 . . ?
N10 C22 C21 119.3(8) . . ?
N10 C22 H22 120.4 . . ?
C21 C22 H22 120.4 . . ?
N5 B019 H019 112.4 . . ?
N7 B019 N5 105.8(6) . . ?
N7 B019 H019 112.4 . . ?
N9 B019 N5 106.1(6) . . ?
N9 B019 N7 107.4(6) . . ?
N9 B019 H019 112.4 . . ?
N15 C23X C24X 169(5) . . ?
C23X C24X H24A 109.5 . . ?
C23X C24X H24B 109.5 . . ?
C23X C24X H24C 109.5 . . ?
H24A C24X H24B 109.5 . . ?
H24A C24X H24C 109.5 . . ?
H24B C24X H24C 109.5 . . ?
N14 C23 C24 175.2(17) . . ?
C23 C24 H24D 109.5 . . ?
C23 C24 H24E 109.5 . . ?
C23 C24 H24F 109.5 . . ?
H24D C24 H24E 109.5 . . ?
H24D C24 H24F 109.5 . . ?
H24E C24 H24F 109.5 . . ?

loop_
_geom_bond_atom_site_label_1
_geom_bond_atom_site_label_2
_geom_bond_distance
_geom_bond_site_symmetry_2
_geom_bond_publ_flag
Tb1 O1 2.404(6) . ?
Tb1 O2 2.367(6) . ?
Tb1 O3 2.412(6) . ?
Tb1 O4 2.545(6) . ?
Tb1 O5 2.441(6) . ?
Tb1 O7 2.472(6) . ?
Tb1 O8 2.475(6) . ?
Tb1 N1 2.457(6) . ?
Tb1 N2 2.454(7) 4 ?
Fe1 N4 1.977(6) . ?
Fe1 N6 1.971(6) . ?
Fe1 N8 1.963(6) . ?
Fe1 C1 1.919(8) . ?
Fe1 C2 1.922(8) . ?
Fe1 C3 1.939(8) . ?
O1 N10 1.333(9) . ?
O2 N11 1.328(9) . ?
O3 H3A 0.8319 . ?
O3 H3B 0.8576 . ?
O4 N12 1.248(9) . ?
O5 N12 1.289(9) . ?
O6 N12 1.236(10) . ?
O7 N13 1.288(9) . ?
O8 N13 1.271(9) . ?
O9 N13 1.209(10) . ?
N1 C1 1.156(10) . ?
N2 C2 1.160(10) . ?
N3 C3 1.134(11) . ?
N4 N5 1.366(9) . ?
N4 C4 1.337(10) . ?
N5 C6 1.355(10) . ?
N5 B019 1.561(10) . ?
N6 N7 1.352(9) . ?
N6 C7 1.342(10) . ?
N7 C9 1.347(10) . ?
N7 B019 1.550(10) . ?
N8 N9 1.359(9) . ?
N8 C10 1.340(10) . ?
N9 C12 1.336(10) . ?
N9 B019 1.544(10) . ?
N10 C18 1.341(11) . ?
N10 C22 1.374(11) . ?
N11 C13 1.359(11) . ?
N11 C17 1.355(11) . ?
C4 H4 0.9300 . ?
C4 C5 1.371(13) . ?
C5 H5 0.9300 . ?
C5 C6 1.375(12) . ?
C6 H6 0.9300 . ?
C7 H7 0.9300 . ?
C7 C8 1.383(11) . ?
C8 H8 0.9300 . ?
C8 C9 1.365(12) . ?
C9 H9 0.9300 . ?
C10 H10 0.9300 . ?
C10 C11 1.399(11) . ?
C11 H11 0.9300 . ?
C11 C12 1.366(11) . ?
C12 H12 0.9300 . ?
C13 H13 0.9300 . ?
C13 C14 1.365(13) . ?
C14 H14 0.9300 . ?
C14 C15 1.371(14) . ?
C15 H15 0.9300 . ?
C15 C16 1.379(13) . ?
C16 H16 0.9300 . ?
C16 C17 1.398(13) . ?
C17 C18 1.484(12) . ?
C18 C19 1.412(12) . ?
C19 H19 0.9300 . ?
C19 C20 1.374(14) . ?
C20 H20 0.9300 . ?
C20 C21 1.364(14) . ?
C21 H21 0.9300 . ?
C21 C22 1.384(13) . ?
C22 H22 0.9300 . ?
B019 H019 0.9800 . ?
N15 C23X 1.157(9) . ?
C23X C24X 1.539(9) . ?
C24X H24A 0.9600 . ?
C24X H24B 0.9600 . ?
C24X H24C 0.9600 . ?
N14 C23 1.153(9) . ?
C23 C24 1.525(9) . ?
C24 H24D 0.9600 . ?
C24 H24E 0.9600 . ?
C24 H24F 0.9600 . ?

loop_
_geom_torsion_atom_site_label_1
_geom_torsion_atom_site_label_2
_geom_torsion_atom_site_label_3
_geom_torsion_atom_site_label_4
_geom_torsion
_geom_torsion_site_symmetry_1
_geom_torsion_site_symmetry_2
_geom_torsion_site_symmetry_3
_geom_torsion_site_symmetry_4
_geom_torsion_publ_flag
Tb1 O1 N10 C18 90.6(7) . . . . ?
Tb1 O1 N10 C22 -89.2(7) . . . . ?
Tb1 O2 N11 C13 -98.4(7) . . . . ?
Tb1 O2 N11 C17 84.1(8) . . . . ?
Tb1 O4 N12 O5 -1.2(6) . . . . ?
Tb1 O4 N12 O6 -179.6(7) . . . . ?
Tb1 O5 N12 O4 1.2(7) . . . . ?
Tb1 O5 N12 O6 179.7(6) . . . . ?
Tb1 O7 N13 O8 8.7(7) . . . . ?
Tb1 O7 N13 O9 -171.1(8) . . . . ?
Tb1 O8 N13 O7 -8.7(7) . . . . ?
Tb1 O8 N13 O9 171.1(8) . . . . ?
Fe1 N4 N5 C6 179.6(5) . . . . ?
Fe1 N4 N5 B019 -1.2(8) . . . . ?
Fe1 N4 C4 C5 -179.3(5) . . . . ?
Fe1 N6 N7 C9 179.9(5) . . . . ?
Fe1 N6 N7 B019 1.2(8) . . . . ?
Fe1 N6 C7 C8 179.6(5) . . . . ?
Fe1 N8 N9 C12 175.7(5) . . . . ?
Fe1 N8 N9 B019 -1.2(8) . . . . ?
Fe1 N8 C10 C11 -176.3(5) . . . . ?
O1 N10 C18 C17 1.7(11) . . . . ?
O1 N10 C18 C19 179.2(7) . . . . ?
O1 N10 C22 C21 179.3(7) . . . . ?
O2 N11 C13 C14 -177.2(7) . . . . ?
O2 N11 C17 C16 176.7(7) . . . . ?
O2 N11 C17 C18 -0.1(11) . . . . ?
N4 N5 C6 C5 -0.2(8) . . . . ?
N4 N5 B019 N7 57.6(8) . . . . ?
N4 N5 B019 N9 -56.3(8) . . . . ?
N4 C4 C5 C6 -0.4(9) . . . . ?
N5 N4 C4 C5 0.3(8) . . . . ?
N6 N7 C9 C8 0.6(8) . . . . ?
N6 N7 B019 N5 -57.7(8) . . . . ?
N6 N7 B019 N9 55.3(8) . . . . ?
N6 C7 C8 C9 0.6(8) . . . . ?
N7 N6 C7 C8 -0.2(8) . . . . ?
N8 N9 C12 C11 1.7(8) . . . . ?
N8 N9 B019 N5 57.6(8) . . . . ?
N8 N9 B019 N7 -55.2(8) . . . . ?
N8 C10 C11 C12 1.7(9) . . . . ?
N9 N8 C10 C11 -0.7(8) . . . . ?
N10 C18 C19 C20 1.7(14) . . . . ?
N11 C13 C14 C15 0.2(13) . . . . ?
N11 C17 C18 N10 -64.2(10) . . . . ?
N11 C17 C18 C19 118.4(9) . . . . ?
C4 N4 N5 C6 -0.1(8) . . . . ?
C4 N4 N5 B019 179.2(6) . . . . ?
C4 C5 C6 N5 0.3(9) . . . . ?
C6 N5 B019 N7 -123.4(8) . . . . ?
C6 N5 B019 N9 122.8(8) . . . . ?
C7 N6 N7 C9 -0.2(8) . . . . ?
C7 N6 N7 B019 -179.0(6) . . . . ?
C7 C8 C9 N7 -0.7(8) . . . . ?
C9 N7 B019 N5 123.9(8) . . . . ?
C9 N7 B019 N9 -123.1(8) . . . . ?
C10 N8 N9 C12 -0.6(8) . . . . ?
C10 N8 N9 B019 -177.4(6) . . . . ?
C10 C11 C12 N9 -2.0(9) . . . . ?
C12 N9 B019 N5 -118.4(8) . . . . ?
C12 N9 B019 N7 128.8(8) . . . . ?
C13 N11 C17 C16 -0.7(12) . . . . ?
C13 N11 C17 C18 -177.5(7) . . . . ?
C13 C14 C15 C16 -0.4(13) . . . . ?
C14 C15 C16 C17 0.0(13) . . . . ?
C15 C16 C17 N11 0.6(12) . . . . ?
C15 C16 C17 C18 177.2(8) . . . . ?
C16 C17 C18 N10 119.1(9) . . . . ?
C16 C17 C18 C19 -58.3(12) . . . . ?
C17 N11 C13 C14 0.3(12) . . . . ?
C17 C18 C19 C20 179.2(9) . . . . ?
C18 N10 C22 C21 -0.5(12) . . . . ?
C18 C19 C20 C21 -1.0(15) . . . . ?
C19 C20 C21 C22 -0.4(15) . . . . ?
C20 C21 C22 N10 1.2(13) . . . . ?
C22 N10 C18 C17 -178.5(7) . . . . ?
C22 N10 C18 C19 -1.0(12) . . . . ?
B019 N5 C6 C5 -179.3(7) . . . . ?
B019 N7 C9 C8 179.1(7) . . . . ?
B019 N9 C12 C11 178.0(7) . . . . ?

loop_
_twin_individual_id
_twin_individual_mass_fraction_refined
1 0.801(3)
2 0.199(3)
